data_7049082
loop_
_publ_author_name
'Bulatov, Evgeny'
'Haukka, Matti'

_publ_section_title
;
 Non-conventional synthesis and photophysical studies of platinum(ii)
 complexes with methylene bridged 2,2'-dipyridylamine derivatives.
;
_journal_issue 10
_journal_name_full 'Dalton transactions (Cambridge, England : 2003)'
_journal_page_first 3369
_journal_page_last 3379
_journal_paper_doi 10.1039/c8dt03912g
_journal_volume 48
_journal_year 2019
_chemical_formula_moiety 'C34 H28 N8 O4 Pt, 4(H2 O), 2(Br)'
_chemical_formula_sum 'C34 H36 Br2 N8 O8 Pt'
_chemical_formula_weight 1039.62
_chemical_name_systematic 'Bis(2-nitrobenzyldi(2-pyridyl)amine)platinum(II) triflate'
_space_group_crystal_system orthorhombic
_space_group_IT_number 60
_space_group_name_Hall '-P 2n 2ab'
_space_group_name_H-M_alt 'P b c n'
_symmetry_space_group_name_Hall '-P 2n 2ab'
_symmetry_space_group_name_H-M 'P b c n'
_atom_sites_solution_hydrogens mixed
_audit_creation_date 2018-06-18
_audit_creation_method
;
Olex2 1.2
(compiled 2015.09.30 svn.r3233 for OlexSys, GUI svn.r5103)
;
_audit_update_record
;
2018-09-21 deposited with the CCDC.
2019-02-12 downloaded from the CCDC.
;
_cell_angle_alpha 90
_cell_angle_beta 90
_cell_angle_gamma 90
_cell_formula_units_Z 4
_cell_length_a 16.6750(10)
_cell_length_b 14.4166(4)
_cell_length_c 15.3498(5)
_cell_measurement_reflns_used 2328
_cell_measurement_temperature 120.00(10)
_cell_measurement_theta_max 27.8460
_cell_measurement_theta_min 2.2810
_cell_volume 3690.0(3)
_computing_cell_refinement 'CrysAlisPro 1.171.38.43 (Rigaku OD, 2015)'
_computing_data_collection 'CrysAlisPro 1.171.38.43 (Rigaku OD, 2015)'
_computing_data_reduction 'CrysAlisPro 1.171.38.43 (Rigaku OD, 2015)'
_computing_molecular_graphics 'Olex2 (Dolomanov et al., 2009)'
_computing_publication_material 'Olex2 (Dolomanov et al., 2009)'
_computing_structure_refinement 'ShelXL (Sheldrick, 2015)'
_computing_structure_solution 'ShelXT (Sheldrick, 2015)'
_diffrn_ambient_environment N~2~
_diffrn_ambient_temperature 120.00(10)
_diffrn_detector 'CCD plate'
_diffrn_detector_area_resol_mean 8.0053
_diffrn_detector_type Eos
_diffrn_measured_fraction_theta_full 0.992
_diffrn_measured_fraction_theta_max 0.854
_diffrn_measurement_details
;
List of Runs (angles in degrees, time in seconds):

  # Type    Start    End  Width  t~exp~   \w     \q     \k     \f   Frames
#--------------------------------------------------------------------------
  1  \w    -20.00   7.00   1.00  250.00    --  -16.76 -99.00-120.00   27
  2  \w    -47.00  53.00   1.00  250.00    --  -16.76  77.00  60.00  100
;
_diffrn_measurement_device 'four-circle diffractometer'
_diffrn_measurement_device_type 'SuperNova, Single source at offset, Eos'
_diffrn_measurement_method '\w scans'
_diffrn_orient_matrix_type 'CrysAlisPro convention (1999,Acta A55,543-557)'
_diffrn_orient_matrix_UB_11 -0.0387754000
_diffrn_orient_matrix_UB_12 -0.0022478000
_diffrn_orient_matrix_UB_13 0.0188539000
_diffrn_orient_matrix_UB_21 -0.0059816000
_diffrn_orient_matrix_UB_22 0.0476379000
_diffrn_orient_matrix_UB_23 -0.0095547000
_diffrn_orient_matrix_UB_31 -0.0164248000
_diffrn_orient_matrix_UB_32 -0.0121112000
_diffrn_orient_matrix_UB_33 -0.0410913000
_diffrn_radiation_monochromator mirror
_diffrn_radiation_probe x-ray
_diffrn_radiation_type MoK\a
_diffrn_radiation_wavelength 0.71073
_diffrn_reflns_av_R_equivalents 0.0328
_diffrn_reflns_av_unetI/netI 0.0543
_diffrn_reflns_Laue_measured_fraction_full 0.992
_diffrn_reflns_Laue_measured_fraction_max 0.854
_diffrn_reflns_limit_h_max 12
_diffrn_reflns_limit_h_min -22
_diffrn_reflns_limit_k_max 17
_diffrn_reflns_limit_k_min -10
_diffrn_reflns_limit_l_max 20
_diffrn_reflns_limit_l_min -18
_diffrn_reflns_number 8462
_diffrn_reflns_point_group_measured_fraction_full 0.992
_diffrn_reflns_point_group_measured_fraction_max 0.854
_diffrn_reflns_theta_full 26.000
_diffrn_reflns_theta_max 28.404
_diffrn_reflns_theta_min 1.867
_diffrn_source 'micro-focus sealed X-ray tube'
_diffrn_source_type 'SuperNova (Mo) X-ray Source'
_exptl_absorpt_coefficient_mu 6.030
_exptl_absorpt_correction_T_max 0.969
_exptl_absorpt_correction_T_min 0.949
_exptl_absorpt_correction_type gaussian
_exptl_absorpt_process_details
;
CrysAlisPro 1.171.38.43 (Rigaku Oxford Diffraction, 2015)
Numerical absorption correction based on gaussian integration over
            a multifaceted crystal model
Empirical absorption correction using spherical harmonics,
 implemented in SCALE3 ABSPACK scaling algorithm.
;
_exptl_crystal_colour colourless
_exptl_crystal_colour_primary colourless
_exptl_crystal_density_diffrn 1.871
_exptl_crystal_description needle
_exptl_crystal_F_000 2032
_exptl_crystal_size_max 0.119
_exptl_crystal_size_mid 0.043
_exptl_crystal_size_min 0.03
_refine_diff_density_max 0.837
_refine_diff_density_min -1.604
_refine_diff_density_rms 0.147
_refine_ls_extinction_method none
_refine_ls_goodness_of_fit_ref 1.049
_refine_ls_hydrogen_treatment constr
_refine_ls_matrix_type full
_refine_ls_number_parameters 247
_refine_ls_number_reflns 3964
_refine_ls_number_restraints 0
_refine_ls_restrained_S_all 1.049
_refine_ls_R_factor_all 0.0715
_refine_ls_R_factor_gt 0.0349
_refine_ls_shift/su_max 0.000
_refine_ls_shift/su_mean 0.000
_refine_ls_structure_factor_coef Fsqd
_refine_ls_weighting_details 'w=1/[\s^2^(Fo^2^)+(0.0257P)^2^+3.8247P] where P=(Fo^2^+2Fc^2^)/3'
_refine_ls_weighting_scheme calc
_refine_ls_wR_factor_gt 0.0663
_refine_ls_wR_factor_ref 0.0780
_reflns_Friedel_coverage 0.000
_reflns_number_gt 2530
_reflns_number_total 3964
_reflns_threshold_expression 'I > 2\s(I)'
_cod_data_source_file c8dt03912g2.cif
_cod_data_source_block eb148_g
_cod_depositor_comments 'Adding full bibliography for 7049077--7049089.cif.'
_cod_database_code 7049082
_chemical_oxdiff_formula 'C36 H28 N8 O4 Br2 Pt1'
_chemical_oxdiff_usercomment 'colorless needle'
_shelx_space_group_comment
;
The symmetry employed for this shelxl refinement is uniquely defined
by the following loop, which should always be used as a source of
symmetry information in preference to the above space-group names.
They are only intended as comments.
;
_shelx_estimated_absorpt_t_max 0.840
_shelx_estimated_absorpt_t_min 0.534
_reflns_odcompleteness_completeness 99.42
_reflns_odcompleteness_iscentric 1
_reflns_odcompleteness_theta 25.63
_olex2_refinement_description
;
1. Fixed Uiso
 At 1.2 times of:
  All C(H) groups, All C(H,H) groups
 At 1.5 times of:
  All O(H,H) groups
2.a Free rotating group:
 O3(H3A,H3B), O4(H4A,H4B)
2.b Secondary CH2 refined with riding coordinates:
 C11(H11A,H11B)
2.c Aromatic/amide H refined with riding coordinates:
 C2(H2), C3(H3), C4(H4), C5(H5), C7(H7), C8(H8), C9(H9), C10(H10), C14(H14),
 C15(H15), C16(H16), C17(H17)
;
_shelx_shelxl_version_number 2014/7
_olex2_submission_special_instructions 'No special instructions were received'
_oxdiff_exptl_absorpt_empirical_details
;
Empirical correction (ABSPACK) includes:
- Absorption correction using spherical harmonics
- Frame scaling
;
_oxdiff_exptl_absorpt_empirical_full_max 1.486
_oxdiff_exptl_absorpt_empirical_full_min 0.867

loop_
_space_group_symop_operation_xyz
'x, y, z'
'-x+1/2, -y+1/2, z+1/2'
'-x, y, -z+1/2'
'x+1/2, -y+1/2, -z'
'-x, -y, -z'
'x-1/2, y-1/2, -z-1/2'
'x, -y, z-1/2'
'-x-1/2, y-1/2, z'

loop_
_atom_site_label
_atom_site_type_symbol
_atom_site_fract_x
_atom_site_fract_y
_atom_site_fract_z
_atom_site_U_iso_or_equiv
_atom_site_adp_type
_atom_site_occupancy
_atom_site_site_symmetry_order
_atom_site_calc_flag
_atom_site_refinement_flags_posn
_atom_site_refinement_flags_adp
_atom_site_refinement_flags_occupancy
Pt1 Pt 0.5000 0.5000 0.5000 0.01086(8) Uani 1 2 d S T P
O1 O 0.5776(2) 0.5887(3) 0.2914(2) 0.0231(9) Uani 1 1 d . . .
O2 O 0.6496(3) 0.4897(3) 0.3626(3) 0.0272(10) Uani 1 1 d . . .
N1 N 0.4241(3) 0.5910(3) 0.4427(2) 0.0139(10) Uani 1 1 d . . .
N2 N 0.5417(2) 0.6084(3) 0.5690(2) 0.0127(10) Uani 1 1 d . . .
N3 N 0.5315(3) 0.6963(3) 0.4408(2) 0.0118(10) Uani 1 1 d . . .
N4 N 0.6354(3) 0.5688(3) 0.3378(3) 0.0175(11) Uani 1 1 d . . .
C1 C 0.4512(3) 0.6753(4) 0.4193(3) 0.0134(12) Uani 1 1 d . . .
C2 C 0.4022(3) 0.7382(4) 0.3763(3) 0.0183(13) Uani 1 1 d . . .
H2 H 0.4224 0.7974 0.3600 0.022 Uiso 1 1 calc R . .
C3 C 0.3236(3) 0.7139(4) 0.3573(3) 0.0175(13) Uani 1 1 d . . .
H3 H 0.2893 0.7557 0.3273 0.021 Uiso 1 1 calc R . .
C4 C 0.2963(3) 0.6275(4) 0.3830(3) 0.0192(13) Uani 1 1 d . . .
H4 H 0.2427 0.6093 0.3706 0.023 Uiso 1 1 calc R . .
C5 C 0.3464(3) 0.5685(4) 0.4261(3) 0.0166(12) Uani 1 1 d . . .
H5 H 0.3265 0.5101 0.4451 0.020 Uiso 1 1 calc R . .
C6 C 0.5536(3) 0.6909(4) 0.5298(3) 0.0120(11) Uani 1 1 d . . .
C7 C 0.5851(3) 0.7661(4) 0.5746(3) 0.0160(12) Uani 1 1 d . . .
H7 H 0.5929 0.8238 0.5459 0.019 Uiso 1 1 calc R . .
C8 C 0.6050(3) 0.7560(4) 0.6614(3) 0.0196(13) Uani 1 1 d . . .
H8 H 0.6270 0.8066 0.6931 0.023 Uiso 1 1 calc R . .
C9 C 0.5925(3) 0.6708(4) 0.7019(3) 0.0193(13) Uani 1 1 d . . .
H9 H 0.6064 0.6622 0.7613 0.023 Uiso 1 1 calc R . .
C10 C 0.5599(3) 0.6000(4) 0.6550(3) 0.0155(12) Uani 1 1 d . . .
H10 H 0.5496 0.5426 0.6833 0.019 Uiso 1 1 calc R . .
C11 C 0.5762(3) 0.7603(4) 0.3837(3) 0.0157(12) Uani 1 1 d . . .
H11A H 0.5707 0.8246 0.4056 0.019 Uiso 1 1 calc R . .
H11B H 0.5538 0.7579 0.3241 0.019 Uiso 1 1 calc R . .
C12 C 0.6641(3) 0.7330(4) 0.3819(3) 0.0126(12) Uani 1 1 d . . .
C13 C 0.6910(3) 0.6438(4) 0.3641(3) 0.0156(12) Uani 1 1 d . . .
C14 C 0.7712(3) 0.6183(4) 0.3679(3) 0.0180(13) Uani 1 1 d . . .
H14 H 0.7868 0.5559 0.3576 0.022 Uiso 1 1 calc R . .
C15 C 0.8275(3) 0.6849(4) 0.3869(3) 0.0227(14) Uani 1 1 d . . .
H15 H 0.8828 0.6693 0.3892 0.027 Uiso 1 1 calc R . .
C16 C 0.8027(3) 0.7754(4) 0.4027(3) 0.0196(13) Uani 1 1 d . . .
H16 H 0.8414 0.8221 0.4146 0.024 Uiso 1 1 calc R . .
C17 C 0.7213(3) 0.7984(4) 0.4013(3) 0.0151(12) Uani 1 1 d . . .
H17 H 0.7053 0.8601 0.4140 0.018 Uiso 1 1 calc R . .
O3 O 0.8733(4) 0.4710(3) 0.4980(3) 0.0495(14) Uani 1 1 d . . .
H3A H 0.9090 0.4855 0.4607 0.074 Uiso 1 1 d G . .
H3B H 0.8780 0.5057 0.5425 0.074 Uiso 1 1 d G . .
O4 O 0.9683(3) 0.5325(5) 0.3619(3) 0.0639(17) Uani 1 1 d . . .
H4A H 1.0165 0.5131 0.3607 0.096 Uiso 1 1 d G . .
H4B H 0.9457 0.5204 0.3136 0.096 Uiso 1 1 d G . .
Br1 Br 0.85048(4) 0.45849(5) 0.20366(4) 0.03595(17) Uani 1 1 d . . .

loop_
_atom_site_aniso_label
_atom_site_aniso_U_11
_atom_site_aniso_U_22
_atom_site_aniso_U_33
_atom_site_aniso_U_23
_atom_site_aniso_U_13
_atom_site_aniso_U_12
Pt1 0.01307(13) 0.00761(12) 0.01191(13) 0.00065(12) -0.00032(14) -0.00063(14)
O1 0.027(2) 0.022(2) 0.0202(19) -0.0035(18) -0.003(2) -0.003(2)
O2 0.033(2) 0.012(2) 0.037(2) 0.0016(17) 0.004(2) -0.001(2)
N1 0.015(2) 0.012(2) 0.014(2) -0.0012(18) 0.004(2) -0.003(2)
N2 0.011(2) 0.016(2) 0.011(2) 0.0030(18) 0.002(2) 0.003(2)
N3 0.017(2) 0.008(2) 0.010(2) 0.0025(17) 0.002(2) -0.002(2)
N4 0.024(3) 0.016(3) 0.012(2) -0.0048(19) 0.002(2) 0.000(2)
C1 0.014(3) 0.012(3) 0.014(3) -0.004(2) 0.004(2) 0.001(2)
C2 0.024(3) 0.013(3) 0.018(3) -0.001(2) -0.001(3) 0.009(3)
C3 0.017(3) 0.019(3) 0.016(3) 0.003(2) -0.002(3) 0.005(3)
C4 0.016(3) 0.019(3) 0.023(3) -0.003(2) -0.005(3) 0.002(3)
C5 0.016(3) 0.015(3) 0.019(3) -0.003(2) 0.002(3) -0.003(3)
C6 0.010(3) 0.013(3) 0.013(2) 0.001(2) 0.006(2) -0.002(2)
C7 0.023(3) 0.011(3) 0.015(3) 0.002(2) 0.003(3) -0.002(3)
C8 0.017(3) 0.020(3) 0.022(3) -0.004(2) 0.000(3) -0.001(3)
C9 0.022(3) 0.024(3) 0.012(2) 0.000(2) -0.004(3) -0.006(3)
C10 0.016(3) 0.016(3) 0.014(3) 0.003(2) 0.004(3) -0.001(3)
C11 0.022(3) 0.013(3) 0.012(2) 0.004(2) 0.002(3) -0.004(3)
C12 0.019(3) 0.009(3) 0.010(2) 0.003(2) 0.003(2) -0.001(2)
C13 0.022(3) 0.012(3) 0.012(3) 0.000(2) 0.000(2) -0.003(3)
C14 0.023(3) 0.013(3) 0.018(3) 0.000(2) 0.006(3) -0.001(3)
C15 0.013(3) 0.034(4) 0.022(3) 0.002(3) 0.000(3) -0.002(3)
C16 0.018(3) 0.022(3) 0.018(3) -0.002(2) 0.002(3) -0.008(3)
C17 0.022(3) 0.011(3) 0.012(3) 0.001(2) 0.003(2) -0.004(3)
O3 0.086(4) 0.024(3) 0.038(3) 0.003(2) -0.013(3) 0.001(3)
O4 0.044(3) 0.089(5) 0.059(3) -0.024(3) -0.001(3) 0.018(4)
Br1 0.0447(4) 0.0229(3) 0.0403(3) -0.0056(3) 0.0063(4) 0.0063(4)

loop_
_atom_type_symbol
_atom_type_description
_atom_type_scat_dispersion_real
_atom_type_scat_dispersion_imag
_atom_type_scat_source
C C 0.0033 0.0016 'International Tables Vol C Tables 4.2.6.8 and 6.1.1.4'
H H 0.0000 0.0000 'International Tables Vol C Tables 4.2.6.8 and 6.1.1.4'
Br Br -0.2901 2.4595 'International Tables Vol C Tables 4.2.6.8 and 6.1.1.4'
N N 0.0061 0.0033 'International Tables Vol C Tables 4.2.6.8 and 6.1.1.4'
O O 0.0106 0.0060 'International Tables Vol C Tables 4.2.6.8 and 6.1.1.4'
Pt Pt -1.7033 8.3905 'International Tables Vol C Tables 4.2.6.8 and 6.1.1.4'

loop_
_exptl_crystal_face_index_h
_exptl_crystal_face_index_k
_exptl_crystal_face_index_l
_exptl_crystal_face_perp_dist
-5 0 -1 0.0155
5 0 1 0.0155
0 1 0 0.0155
0 -1 0 0.0155
-2 0 -5 0.0418
2 0 5 0.0418
-5 -3 -1 0.0082

loop_
_geom_angle_atom_site_label_1
_geom_angle_atom_site_label_2
_geom_angle_atom_site_label_3
_geom_angle
_geom_angle_site_symmetry_1
_geom_angle_site_symmetry_3
N1 Pt1 N1 180.00(19) . 5_666
N2 Pt1 N1 86.67(17) 5_666 5_666
N2 Pt1 N1 93.33(17) 5_666 .
N2 Pt1 N1 86.67(17) . .
N2 Pt1 N1 93.33(17) . 5_666
N2 Pt1 N2 180.0(2) . 5_666
C1 N1 Pt1 119.4(4) . .
C1 N1 C5 119.0(5) . .
C5 N1 Pt1 121.5(4) . .
C6 N2 Pt1 120.1(3) . .
C6 N2 C10 118.6(5) . .
C10 N2 Pt1 121.3(4) . .
C1 N3 C6 117.3(4) . .
C1 N3 C11 118.3(4) . .
C6 N3 C11 118.5(4) . .
O1 N4 C13 118.6(4) . .
O2 N4 O1 123.2(5) . .
O2 N4 C13 118.2(5) . .
N1 C1 N3 116.7(5) . .
N1 C1 C2 121.4(5) . .
C2 C1 N3 121.9(5) . .
C1 C2 H2 120.3 . .
C1 C2 C3 119.4(5) . .
C3 C2 H2 120.3 . .
C2 C3 H3 120.7 . .
C4 C3 C2 118.6(5) . .
C4 C3 H3 120.7 . .
C3 C4 H4 120.1 . .
C5 C4 C3 119.8(5) . .
C5 C4 H4 120.1 . .
N1 C5 C4 121.7(5) . .
N1 C5 H5 119.1 . .
C4 C5 H5 119.1 . .
N2 C6 N3 116.2(4) . .
N2 C6 C7 121.6(5) . .
C7 C6 N3 122.2(5) . .
C6 C7 H7 120.4 . .
C8 C7 C6 119.1(5) . .
C8 C7 H7 120.4 . .
C7 C8 H8 120.4 . .
C7 C8 C9 119.2(5) . .
C9 C8 H8 120.4 . .
C8 C9 H9 120.5 . .
C10 C9 C8 119.0(5) . .
C10 C9 H9 120.5 . .
N2 C10 C9 122.4(5) . .
N2 C10 H10 118.8 . .
C9 C10 H10 118.8 . .
N3 C11 H11A 109.7 . .
N3 C11 H11B 109.7 . .
N3 C11 C12 109.7(4) . .
H11A C11 H11B 108.2 . .
C12 C11 H11A 109.7 . .
C12 C11 H11B 109.7 . .
C13 C12 C11 123.8(5) . .
C17 C12 C11 119.2(5) . .
C17 C12 C13 116.9(5) . .
C12 C13 N4 121.8(5) . .
C14 C13 N4 115.0(5) . .
C14 C13 C12 123.2(5) . .
C13 C14 H14 120.6 . .
C15 C14 C13 118.8(5) . .
C15 C14 H14 120.6 . .
C14 C15 H15 120.4 . .
C14 C15 C16 119.3(5) . .
C16 C15 H15 120.4 . .
C15 C16 H16 119.7 . .
C15 C16 C17 120.6(5) . .
C17 C16 H16 119.7 . .
C12 C17 C16 121.0(5) . .
C12 C17 H17 119.5 . .
C16 C17 H17 119.5 . .
H3A O3 H3B 109.3 . .
H4A O4 H4B 109.5 . .

loop_
_geom_bond_atom_site_label_1
_geom_bond_atom_site_label_2
_geom_bond_distance
_geom_bond_site_symmetry_2
Pt1 N1 2.024(4) 5_666
Pt1 N1 2.024(4) .
Pt1 N2 2.012(4) 5_666
Pt1 N2 2.011(4) .
O1 N4 1.232(5) .
O2 N4 1.226(5) .
N1 C1 1.346(7) .
N1 C5 1.359(7) .
N2 C6 1.348(6) .
N2 C10 1.359(6) .
N3 C1 1.413(7) .
N3 C6 1.417(6) .
N3 C11 1.473(6) .
N4 C13 1.481(7) .
C1 C2 1.387(7) .
C2 H2 0.9500 .
C2 C3 1.388(7) .
C3 H3 0.9500 .
C3 C4 1.384(7) .
C4 H4 0.9500 .
C4 C5 1.364(7) .
C5 H5 0.9500 .
C6 C7 1.388(7) .
C7 H7 0.9500 .
C7 C8 1.381(7) .
C8 H8 0.9500 .
C8 C9 1.392(7) .
C9 H9 0.9500 .
C9 C10 1.363(7) .
C10 H10 0.9500 .
C11 H11A 0.9900 .
C11 H11B 0.9900 .
C11 C12 1.519(7) .
C12 C13 1.389(7) .
C12 C17 1.374(7) .
C13 C14 1.387(7) .
C14 H14 0.9500 .
C14 C15 1.375(7) .
C15 H15 0.9500 .
C15 C16 1.391(8) .
C16 H16 0.9500 .
C16 C17 1.396(7) .
C17 H17 0.9500 .
O3 H3A 0.8515 .
O3 H3B 0.8501 .
O4 H4A 0.8506 .
O4 H4B 0.8497 .

loop_
_geom_hbond_atom_site_label_D
_geom_hbond_atom_site_label_H
_geom_hbond_atom_site_label_A
_geom_hbond_distance_DH
_geom_hbond_distance_HA
_geom_hbond_distance_DA
_geom_hbond_angle_DHA
_geom_hbond_site_symmetry_A
C7 H7 O3 0.95 2.32 3.254(7) 169.3 8_765
C15 H15 O4 0.95 2.47 3.239(8) 138.1 .
C16 H16 O2 0.95 2.55 3.249(7) 130.7 8_765
C17 H17 O3 0.95 2.44 3.300(7) 151.1 8_765
O3 H3A O4 0.85 1.94 2.769(8) 166.0 .
O3 H3B Br1 0.85 2.57 3.338(4) 151.1 7_566
O4 H4A Br1 0.85 2.55 3.358(5) 158.4 3_755
O4 H4B Br1 0.85 2.48 3.301(6) 161.9 .

loop_
_geom_torsion_atom_site_label_1
_geom_torsion_atom_site_label_2
_geom_torsion_atom_site_label_3
_geom_torsion_atom_site_label_4
_geom_torsion
Pt1 N1 C1 N3 -3.1(6)
Pt1 N1 C1 C2 177.0(4)
Pt1 N1 C5 C4 -176.1(4)
Pt1 N2 C6 N3 2.9(6)
Pt1 N2 C6 C7 -177.5(4)
Pt1 N2 C10 C9 176.2(4)
O1 N4 C13 C12 35.7(7)
O1 N4 C13 C14 -143.2(5)
O2 N4 C13 C12 -145.1(5)
O2 N4 C13 C14 36.0(6)
N1 C1 C2 C3 0.2(8)
N2 C6 C7 C8 0.2(8)
N3 C1 C2 C3 -179.6(5)
N3 C6 C7 C8 179.7(5)
N3 C11 C12 C13 51.6(6)
N3 C11 C12 C17 -126.3(5)
N4 C13 C14 C15 176.3(4)
C1 N1 C5 C4 3.0(7)
C1 N3 C6 N2 57.6(6)
C1 N3 C6 C7 -122.0(6)
C1 N3 C11 C12 -147.1(4)
C1 C2 C3 C4 0.8(8)
C2 C3 C4 C5 0.1(8)
C3 C4 C5 N1 -2.0(8)
C5 N1 C1 N3 177.8(4)
C5 N1 C1 C2 -2.1(7)
C6 N2 C10 C9 -2.5(8)
C6 N3 C1 N1 -57.4(6)
C6 N3 C1 C2 122.5(5)
C6 N3 C11 C12 60.5(6)
C6 C7 C8 C9 -0.4(8)
C7 C8 C9 C10 -0.8(8)
C8 C9 C10 N2 2.3(8)
C10 N2 C6 N3 -178.4(4)
C10 N2 C6 C7 1.2(8)
C11 N3 C1 N1 149.9(4)
C11 N3 C1 C2 -30.2(7)
C11 N3 C6 N2 -149.8(5)
C11 N3 C6 C7 30.7(7)
C11 C12 C13 N4 5.4(7)
C11 C12 C13 C14 -175.8(5)
C11 C12 C17 C16 178.2(5)
C12 C13 C14 C15 -2.6(8)
C13 C12 C17 C16 0.2(7)
C13 C14 C15 C16 0.7(8)
C14 C15 C16 C17 1.4(8)
C15 C16 C17 C12 -1.9(8)
C17 C12 C13 N4 -176.7(4)
C17 C12 C13 C14 2.1(7)

loop_
_exptl_oxdiff_crystal_face_indexfrac_h
_exptl_oxdiff_crystal_face_indexfrac_k
_exptl_oxdiff_crystal_face_indexfrac_l
_exptl_oxdiff_crystal_face_x
_exptl_oxdiff_crystal_face_y
_exptl_oxdiff_crystal_face_z
-5.0000 0.0000 -1.0000 0.1750 0.0395 0.1232
5.0000 -0.0000 1.0000 -0.1750 -0.0395 -0.1232
0.0000 1.0000 -0.0000 -0.0022 0.0476 -0.0121
-0.0000 -1.0000 0.0000 0.0022 -0.0476 0.0121
-2.0000 0.0000 -5.0000 -0.0167 0.0597 0.2383
2.0000 -0.0000 5.0000 0.0167 -0.0597 -0.2383
-5.0000 -3.0000 -1.0000 0.1818 -0.1035 0.1595
